data_4107583
loop_
_publ_author_name
'Stephen K. Jackson'
'Avedis Karadeolian'
'Alex B. Driega'
'Michael A. Kerr'

_publ_section_title
;
 Stereodivergent Methodology for the Synthesis of Complex Pyrrolidines
;
_journal_name_full 'Journal of the American Chemical Society'
_journal_page_first 4196
_journal_page_last 4201
_journal_paper_doi 10.1021/ja710289k
_journal_volume 130
_journal_year 2008
_chemical_absolute_configuration ad
_chemical_formula_moiety 'C20 H20 Br N O5'
_chemical_formula_sum 'C20 H20 Br N O5'
_chemical_formula_weight 434.28
_chemical_name_systematic
; 
 ? 
;
_space_group_IT_number 19
_symmetry_cell_setting orthorhombic
_symmetry_space_group_name_Hall 'P 2ac 2ab'
_symmetry_space_group_name_H-M 'P 21 21 21'
_atom_sites_solution_hydrogens geom
_atom_sites_solution_primary direct
_atom_sites_solution_secondary difmap
_audit_creation_method SHELXL-97
_cell_angle_alpha 90.00
_cell_angle_beta 90.00
_cell_angle_gamma 90.00
_cell_formula_units_Z 4
_cell_length_a 11.042(2)
_cell_length_b 12.246(2)
_cell_length_c 13.931(3)
_cell_measurement_reflns_used 21146
_cell_measurement_temperature 298(2)
_cell_measurement_theta_max 27.48
_cell_measurement_theta_min 2.04
_cell_volume 1883.8(6)
_computing_cell_refinement 'DENZO-SMN (Otwinowski & Minor, 1997)'
_computing_data_collection 'COLLECT (Nonius, 1997-2001)'
_computing_data_reduction DENZO-SMN
_computing_molecular_graphics 'SHELXTL/PC (Sheldrick, 2001)'
_computing_publication_material SHELXTL/PC
_computing_structure_refinement 'SHELXL-97 (Sheldrick, 1997)'
_computing_structure_solution 'SHELXS-97 (Sheldrick, 1997)'
_diffrn_ambient_temperature 298(2)
_diffrn_measured_fraction_theta_full 0.998
_diffrn_measured_fraction_theta_max 0.998
_diffrn_measurement_device_type 'Nonius Kappa-CCD'
_diffrn_measurement_method '\f scans, and \w scans with \k offsets'
_diffrn_radiation_monochromator graphite
_diffrn_radiation_source 'fine-focus sealed tube'
_diffrn_radiation_type MoK\a
_diffrn_radiation_wavelength 0.71073
_diffrn_reflns_av_R_equivalents 0.0650
_diffrn_reflns_av_sigmaI/netI 0.0201
_diffrn_reflns_limit_h_max 13
_diffrn_reflns_limit_h_min -13
_diffrn_reflns_limit_k_max 14
_diffrn_reflns_limit_k_min -14
_diffrn_reflns_limit_l_max 16
_diffrn_reflns_limit_l_min -16
_diffrn_reflns_number 25616
_diffrn_reflns_theta_full 25.03
_diffrn_reflns_theta_max 25.03
_diffrn_reflns_theta_min 2.88
_diffrn_standards_number 0
_exptl_absorpt_coefficient_mu 2.214
_exptl_absorpt_correction_T_max 0.5113
_exptl_absorpt_correction_T_min 0.4040
_exptl_absorpt_correction_type multi-scan
_exptl_absorpt_process_details 'DENZO-SMN (Otwinowski & Minor, 1997)'
_exptl_crystal_colour colourless
_exptl_crystal_density_diffrn 1.531
_exptl_crystal_description block
_exptl_crystal_F_000 888
_exptl_crystal_size_max 0.50
_exptl_crystal_size_mid 0.35
_exptl_crystal_size_min 0.35
_refine_diff_density_max 0.243
_refine_diff_density_min -0.484
_refine_diff_density_rms 0.040
_refine_ls_abs_structure_details 'Flack H D (1983), Acta Cryst. A39, 876-881, 1404 Friedel pairs'
_refine_ls_abs_structure_Flack 0.032(10)
_refine_ls_extinction_method none
_refine_ls_goodness_of_fit_ref 1.047
_refine_ls_hydrogen_treatment constr
_refine_ls_matrix_type full
_refine_ls_number_parameters 246
_refine_ls_number_reflns 3310
_refine_ls_number_restraints 0
_refine_ls_restrained_S_all 1.047
_refine_ls_R_factor_all 0.0426
_refine_ls_R_factor_gt 0.0337
_refine_ls_shift/su_max 0.001
_refine_ls_shift/su_mean 0.000
_refine_ls_structure_factor_coef Fsqd
_refine_ls_weighting_details 'calc w=1/[\s^2^(Fo^2^)+(0.0328P)^2^+0.8913P] where P=(Fo^2^+2Fc^2^)/3'
_refine_ls_weighting_scheme calc
_refine_ls_wR_factor_gt 0.0739
_refine_ls_wR_factor_ref 0.0784
_reflns_number_gt 2889
_reflns_number_total 3310
_reflns_threshold_expression I>2\s(I)
_cod_data_source_file ja710289k-file001.cif
_cod_data_source_block 07130
_cod_original_cell_volume 1883.6(6)
_cod_database_code 4107583

loop_
_symmetry_equiv_pos_as_xyz
'x, y, z'
'-x+1/2, -y, z+1/2'
'-x, y+1/2, -z+1/2'
'x+1/2, -y+1/2, -z'

loop_
_atom_site_label
_atom_site_type_symbol
_atom_site_fract_x
_atom_site_fract_y
_atom_site_fract_z
_atom_site_U_iso_or_equiv
_atom_site_adp_type
_atom_site_occupancy
_atom_site_symmetry_multiplicity
_atom_site_calc_flag
_atom_site_refinement_flags
Br1 Br -0.55087(3) 0.27924(4) 0.77446(3) 0.08235(16) Uani 1 1 d .
C2 C -0.4142(3) 0.3661(3) 0.8056(2) 0.0540(8) Uani 1 1 d .
C3 C -0.3482(3) 0.3419(3) 0.8844(3) 0.0549(8) Uani 1 1 d .
H3A H -0.3719 0.2857 0.9252 0.066 Uiso 1 1 calc R
C4 C -0.2419(3) 0.4039(2) 0.9041(2) 0.0455(7) Uani 1 1 d .
C5 C -0.2058(3) 0.4878(2) 0.8393(2) 0.0448(7) Uani 1 1 d .
C6 C -0.2799(3) 0.5097(3) 0.7599(3) 0.0584(9) Uani 1 1 d .
H6A H -0.2587 0.5653 0.7177 0.070 Uiso 1 1 calc R
C7 C -0.3828(3) 0.4508(3) 0.7436(3) 0.0624(10) Uani 1 1 d .
H7A H -0.4318 0.4671 0.6912 0.075 Uiso 1 1 calc R
C8 C -0.0962(3) 0.5442(2) 0.8566(2) 0.0454(7) Uani 1 1 d .
H8A H -0.0717 0.5982 0.8139 0.054 Uiso 1 1 calc R
C9 C -0.0254(2) 0.5214(2) 0.9344(2) 0.0413(7) Uani 1 1 d .
C10 C -0.0633(3) 0.4390(2) 0.9992(2) 0.0485(7) Uani 1 1 d .
H10A H -0.0158 0.4233 1.0526 0.058 Uiso 1 1 calc R
C11 C -0.1676(3) 0.3825(3) 0.9850(2) 0.0502(7) Uani 1 1 d .
H11A H -0.1906 0.3292 1.0289 0.060 Uiso 1 1 calc R
C12 C 0.0942(3) 0.5780(2) 0.9514(2) 0.0442(7) Uani 1 1 d .
H12A H 0.0958 0.6039 1.0180 0.053 Uiso 1 1 calc R
N13 N 0.1105(2) 0.6727(2) 0.8877(2) 0.0520(6) Uani 1 1 d .
C14 C 0.2409(3) 0.6947(3) 0.8808(3) 0.0604(9) Uani 1 1 d .
H14A H 0.2591 0.7349 0.8217 0.073 Uiso 1 1 calc R
C15 C 0.2979(3) 0.5828(3) 0.8780(3) 0.0662(10) Uani 1 1 d .
H15A H 0.3769 0.5839 0.9083 0.079 Uiso 1 1 calc R
H15B H 0.3071 0.5582 0.8122 0.079 Uiso 1 1 calc R
C16 C 0.2102(3) 0.5065(3) 0.9337(2) 0.0482(7) Uani 1 1 d .
O17 O 0.0602(2) 0.76787(17) 0.93546(19) 0.0707(7) Uani 1 1 d .
C18 C 0.1534(4) 0.8200(4) 0.9894(4) 0.0920(14) Uani 1 1 d .
H18A H 0.1353 0.8155 1.0574 0.110 Uiso 1 1 calc R
H18B H 0.1585 0.8965 0.9717 0.110 Uiso 1 1 calc R
C19 C 0.2687(4) 0.7653(4) 0.9690(3) 0.0841(13) Uani 1 1 d .
H19A H 0.2940 0.7205 1.0229 0.101 Uiso 1 1 calc R
H19B H 0.3318 0.8181 0.9550 0.101 Uiso 1 1 calc R
C20 C 0.2618(3) 0.4656(3) 1.0296(3) 0.0591(9) Uani 1 1 d .
O21 O 0.3732(2) 0.4281(3) 1.0187(2) 0.0794(8) Uani 1 1 d .
O22 O 0.2077(3) 0.4656(3) 1.1039(2) 0.0812(8) Uani 1 1 d .
C23 C 0.4305(5) 0.3813(4) 1.1031(3) 0.0999(17) Uani 1 1 d .
H23A H 0.4552 0.4389 1.1456 0.150 Uiso 1 1 calc R
H23B H 0.5002 0.3398 1.0840 0.150 Uiso 1 1 calc R
H23C H 0.3741 0.3345 1.1355 0.150 Uiso 1 1 calc R
C24 C 0.1763(3) 0.4045(3) 0.8773(2) 0.0450(7) Uani 1 1 d .
O25 O 0.1672(2) 0.31505(18) 0.91083(17) 0.0585(6) Uani 1 1 d .
O26 O 0.1515(2) 0.42889(17) 0.78678(15) 0.0546(5) Uani 1 1 d .
C27 C 0.1042(4) 0.3413(3) 0.7289(3) 0.0762(10) Uani 1 1 d .
H27A H 0.1620 0.2828 0.7268 0.114 Uiso 1 1 calc R
H27B H 0.0893 0.3674 0.6650 0.114 Uiso 1 1 calc R
H27C H 0.0299 0.3153 0.7564 0.114 Uiso 1 1 calc R

loop_
_atom_site_aniso_label
_atom_site_aniso_U_11
_atom_site_aniso_U_22
_atom_site_aniso_U_33
_atom_site_aniso_U_23
_atom_site_aniso_U_13
_atom_site_aniso_U_12
Br1 0.05455(19) 0.1022(3) 0.0903(3) 0.0026(3) -0.0119(2) -0.0268(2)
C2 0.0415(16) 0.0629(19) 0.057(2) -0.0046(16) -0.0038(13) -0.0026(14)
C3 0.0487(17) 0.0595(19) 0.056(2) 0.0007(17) 0.0064(16) -0.0066(15)
C4 0.0415(15) 0.0505(17) 0.0444(18) -0.0011(14) 0.0017(13) 0.0011(13)
C5 0.0436(15) 0.0430(16) 0.0480(18) 0.0013(14) 0.0005(13) 0.0044(13)
C6 0.0561(18) 0.0578(18) 0.061(2) 0.0127(17) -0.0129(16) -0.0057(15)
C7 0.0520(19) 0.071(2) 0.064(2) 0.0080(18) -0.0165(16) -0.0020(16)
C8 0.0473(15) 0.0416(15) 0.0473(18) 0.0003(14) 0.0020(13) -0.0012(13)
C9 0.0452(17) 0.0394(14) 0.0392(16) -0.0056(13) -0.0015(12) 0.0033(12)
C10 0.0493(17) 0.0546(17) 0.0414(16) 0.0004(14) -0.0049(14) 0.0020(15)
C11 0.0541(17) 0.0529(17) 0.0435(18) 0.0105(15) 0.0009(14) -0.0052(15)
C12 0.0484(16) 0.0423(15) 0.0417(16) -0.0021(14) -0.0062(13) -0.0016(13)
N13 0.0580(15) 0.0466(14) 0.0513(16) 0.0060(13) -0.0146(13) -0.0102(12)
C14 0.0584(19) 0.062(2) 0.061(2) 0.0103(17) -0.0125(16) -0.0191(17)
C15 0.0514(19) 0.065(2) 0.082(3) 0.000(2) 0.0037(18) -0.0135(17)
C16 0.0459(17) 0.0483(17) 0.0505(19) -0.0052(15) -0.0057(14) -0.0003(13)
O17 0.0716(15) 0.0446(11) 0.0958(18) 0.0006(13) -0.0198(14) 0.0013(13)
C18 0.096(3) 0.069(2) 0.111(4) -0.020(3) -0.022(3) -0.016(2)
C19 0.080(3) 0.066(2) 0.106(3) -0.008(2) -0.032(2) -0.021(2)
C20 0.058(2) 0.063(2) 0.056(2) -0.0122(18) -0.0231(17) 0.0088(17)
O21 0.0649(16) 0.101(2) 0.0727(18) -0.0159(16) -0.0263(14) 0.0291(15)
O22 0.0818(19) 0.113(2) 0.0491(17) 0.0045(15) -0.0166(15) 0.0255(17)
C23 0.105(3) 0.100(3) 0.095(3) -0.015(3) -0.058(3) 0.041(3)
C24 0.0411(15) 0.0482(18) 0.0457(19) -0.0013(15) -0.0024(13) 0.0001(13)
O25 0.0681(15) 0.0468(13) 0.0607(15) 0.0063(11) -0.0073(11) -0.0005(11)
O26 0.0710(13) 0.0541(12) 0.0386(13) -0.0003(11) -0.0051(11) -0.0026(10)
C27 0.099(3) 0.074(2) 0.055(2) -0.020(2) -0.014(2) -0.015(2)

loop_
_atom_type_symbol
_atom_type_description
_atom_type_scat_dispersion_real
_atom_type_scat_dispersion_imag
_atom_type_scat_source
C C 0.0033 0.0016 'International Tables Vol C Tables 4.2.6.8 and 6.1.1.4'
H H 0.0000 0.0000 'International Tables Vol C Tables 4.2.6.8 and 6.1.1.4'
N N 0.0061 0.0033 'International Tables Vol C Tables 4.2.6.8 and 6.1.1.4'
O O 0.0106 0.0060 'International Tables Vol C Tables 4.2.6.8 and 6.1.1.4'
Br Br -0.2901 2.4595 'International Tables Vol C Tables 4.2.6.8 and 6.1.1.4'

loop_
_geom_angle_atom_site_label_1
_geom_angle_atom_site_label_2
_geom_angle_atom_site_label_3
_geom_angle
C3 C2 C7 122.2(3)
C3 C2 Br1 119.5(3)
C7 C2 Br1 118.3(2)
C2 C3 C4 119.0(3)
C2 C3 H3A 120.5
C4 C3 H3A 120.5
C11 C4 C5 118.4(3)
C11 C4 C3 122.1(3)
C5 C4 C3 119.5(3)
C6 C5 C8 122.7(3)
C6 C5 C4 118.3(3)
C8 C5 C4 118.9(3)
C7 C6 C5 121.1(3)
C7 C6 H6A 119.5
C5 C6 H6A 119.5
C6 C7 C2 119.9(3)
C6 C7 H7A 120.1
C2 C7 H7A 120.1
C9 C8 C5 121.7(3)
C9 C8 H8A 119.1
C5 C8 H8A 119.1
C8 C9 C10 118.8(3)
C8 C9 C12 122.1(3)
C10 C9 C12 119.0(3)
C11 C10 C9 121.4(3)
C11 C10 H10A 119.3
C9 C10 H10A 119.3
C10 C11 C4 120.8(3)
C10 C11 H11A 119.6
C4 C11 H11A 119.6
N13 C12 C9 112.0(2)
N13 C12 C16 104.1(2)
C9 C12 C16 115.6(2)
N13 C12 H12A 108.3
C9 C12 H12A 108.3
C16 C12 H12A 108.3
O17 N13 C14 104.9(2)
O17 N13 C12 108.0(2)
C14 N13 C12 107.7(2)
N13 C14 C15 104.1(3)
N13 C14 C19 104.4(3)
C15 C14 C19 116.7(3)
N13 C14 H14A 110.4
C15 C14 H14A 110.4
C19 C14 H14A 110.4
C14 C15 C16 105.9(3)
C14 C15 H15A 110.6
C16 C15 H15A 110.6
C14 C15 H15B 110.6
C16 C15 H15B 110.6
H15A C15 H15B 108.7
C24 C16 C20 105.8(3)
C24 C16 C15 112.9(3)
C20 C16 C15 113.6(3)
C24 C16 C12 109.7(2)
C20 C16 C12 110.3(3)
C15 C16 C12 104.6(2)
C18 O17 N13 109.0(3)
O17 C18 C19 108.7(3)
O17 C18 H18A 109.9
C19 C18 H18A 109.9
O17 C18 H18B 109.9
C19 C18 H18B 109.9
H18A C18 H18B 108.3
C18 C19 C14 103.8(3)
C18 C19 H19A 111.0
C14 C19 H19A 111.0
C18 C19 H19B 111.0
C14 C19 H19B 111.0
H19A C19 H19B 109.0
O22 C20 O21 124.4(3)
O22 C20 C16 124.6(3)
O21 C20 C16 111.0(3)
C20 O21 C23 116.7(4)
O21 C23 H23A 109.5
O21 C23 H23B 109.5
H23A C23 H23B 109.5
O21 C23 H23C 109.5
H23A C23 H23C 109.5
H23B C23 H23C 109.5
O25 C24 O26 124.1(3)
O25 C24 C16 124.8(3)
O26 C24 C16 111.0(3)
C24 O26 C27 116.1(3)
O26 C27 H27A 109.5
O26 C27 H27B 109.5
H27A C27 H27B 109.5
O26 C27 H27C 109.5
H27A C27 H27C 109.5
H27B C27 H27C 109.5

loop_
_geom_bond_atom_site_label_1
_geom_bond_atom_site_label_2
_geom_bond_distance
Br1 C2 1.897(3)
C2 C3 1.350(5)
C2 C7 1.393(5)
C3 C4 1.425(4)
C3 H3A 0.9300
C4 C11 1.418(4)
C4 C5 1.425(4)
C5 C6 1.402(4)
C5 C8 1.413(4)
C6 C7 1.364(4)
C6 H6A 0.9300
C7 H7A 0.9300
C8 C9 1.365(4)
C8 H8A 0.9300
C9 C10 1.418(4)
C9 C12 1.510(4)
C10 C11 1.358(4)
C10 H10A 0.9300
C11 H11A 0.9300
C12 N13 1.471(4)
C12 C16 1.571(4)
C12 H12A 0.9800
N13 O17 1.453(4)
N13 C14 1.467(4)
C14 C15 1.509(5)
C14 C19 1.533(5)
C14 H14A 0.9800
C15 C16 1.553(5)
C15 H15A 0.9700
C15 H15B 0.9700
C16 C24 1.523(4)
C16 C20 1.535(5)
O17 C18 1.424(5)
C18 C19 1.467(6)
C18 H18A 0.9700
C18 H18B 0.9700
C19 H19A 0.9700
C19 H19B 0.9700
C20 O22 1.196(5)
C20 O21 1.322(5)
O21 C23 1.454(5)
C23 H23A 0.9600
C23 H23B 0.9600
C23 H23C 0.9600
C24 O25 1.195(4)
C24 O26 1.324(4)
O26 C27 1.439(4)
C27 H27A 0.9600
C27 H27B 0.9600
C27 H27C 0.9600

loop_
_geom_torsion_atom_site_label_1
_geom_torsion_atom_site_label_2
_geom_torsion_atom_site_label_3
_geom_torsion_atom_site_label_4
_geom_torsion
C7 C2 C3 C4 -1.0(5)
Br1 C2 C3 C4 176.5(2)
C2 C3 C4 C11 -179.4(3)
C2 C3 C4 C5 -1.6(5)
C11 C4 C5 C6 -179.3(3)
C3 C4 C5 C6 2.8(4)
C11 C4 C5 C8 1.7(4)
C3 C4 C5 C8 -176.2(3)
C8 C5 C6 C7 177.5(3)
C4 C5 C6 C7 -1.5(5)
C5 C6 C7 C2 -1.1(5)
C3 C2 C7 C6 2.4(6)
Br1 C2 C7 C6 -175.2(3)
C6 C5 C8 C9 180.0(3)
C4 C5 C8 C9 -1.0(4)
C5 C8 C9 C10 0.0(4)
C5 C8 C9 C12 177.5(3)
C8 C9 C10 C11 0.3(4)
C12 C9 C10 C11 -177.3(3)
C9 C10 C11 C4 0.4(5)
C5 C4 C11 C10 -1.4(5)
C3 C4 C11 C10 176.4(3)
C8 C9 C12 N13 11.9(4)
C10 C9 C12 N13 -170.6(3)
C8 C9 C12 C16 -107.2(3)
C10 C9 C12 C16 70.3(4)
C9 C12 N13 O17 89.4(3)
C16 C12 N13 O17 -145.0(2)
C9 C12 N13 C14 -157.8(3)
C16 C12 N13 C14 -32.1(3)
O17 N13 C14 C15 153.4(3)
C12 N13 C14 C15 38.5(4)
O17 N13 C14 C19 30.5(3)
C12 N13 C14 C19 -84.4(3)
N13 C14 C15 C16 -28.4(4)
C19 C14 C15 C16 86.0(4)
C14 C15 C16 C24 128.4(3)
C14 C15 C16 C20 -111.2(3)
C14 C15 C16 C12 9.2(4)
N13 C12 C16 C24 -108.0(3)
C9 C12 C16 C24 15.3(4)
N13 C12 C16 C20 135.7(3)
C9 C12 C16 C20 -101.0(3)
N13 C12 C16 C15 13.3(3)
C9 C12 C16 C15 136.6(3)
C14 N13 O17 C18 -23.2(4)
C12 N13 O17 C18 91.5(3)
N13 O17 C18 C19 5.8(5)
O17 C18 C19 C14 13.1(5)
N13 C14 C19 C18 -26.8(4)
C15 C14 C19 C18 -141.1(4)
C24 C16 C20 O22 -102.3(4)
C15 C16 C20 O22 133.3(4)
C12 C16 C20 O22 16.3(5)
C24 C16 C20 O21 76.2(3)
C15 C16 C20 O21 -48.1(4)
C12 C16 C20 O21 -165.1(3)
O22 C20 O21 C23 1.8(6)
C16 C20 O21 C23 -176.8(3)
C20 C16 C24 O25 14.9(4)
C15 C16 C24 O25 139.7(3)
C12 C16 C24 O25 -104.1(3)
C20 C16 C24 O26 -168.5(3)
C15 C16 C24 O26 -43.8(3)
C12 C16 C24 O26 72.4(3)
O25 C24 O26 C27 3.7(5)
C16 C24 O26 C27 -172.9(3)
